data_7056432
loop_
_publ_author_name
'Yilmaz, Veysel T.'
'Icsel, Ceyda'
'Suyunova, Feruza'
'Ayg\"un, Muhittin'
'Cevatemre, Buse'
'Ulukaya, Engin'

_publ_section_title
;
 Synthesis, structures, DNA/protein binding, molecular docking, anticancer
 activity and ROS generation of Ni(II), Cu(II) and Zn(II)
 5,5-diethylbarbiturate complexes with bis(2-pyridylmethyl)amine and
 terpyridine
;
_journal_name_full 'New J. Chem.'
_journal_paper_doi 10.1039/C7NJ00887B
_journal_year 2017
_chemical_formula_moiety 'C31 H33 N7 O6 Zn, H2 O'
_chemical_formula_sum 'C31 H35 N7 O7 Zn'
_chemical_formula_weight 683.03
_space_group_crystal_system monoclinic
_space_group_IT_number 14
_space_group_name_Hall '-P 2yn'
_space_group_name_H-M_alt 'P 1 21/n 1'
_symmetry_space_group_name_Hall '-P 2yn'
_symmetry_space_group_name_H-M 'P 1 21/n 1'
_atom_sites_solution_hydrogens mixed
_audit_creation_date 2017-02-21
_audit_creation_method
;
Olex2 1.2
(compiled 2017.01.04 svn.r3372 for OlexSys, GUI svn.r5292)
;
_audit_update_record
;
2017-02-22 deposited with the CCDC.
2017-07-12 downloaded from the CCDC.
;
_cell_angle_alpha 90
_cell_angle_beta 95.957(4)
_cell_angle_gamma 90
_cell_formula_units_Z 4
_cell_length_a 12.6345(5)
_cell_length_b 13.0965(6)
_cell_length_c 19.4378(10)
_cell_measurement_reflns_used 5019
_cell_measurement_temperature 293(2)
_cell_measurement_theta_max 27.9740
_cell_measurement_theta_min 3.4110
_cell_volume 3199.0(3)
_computing_cell_refinement 'CrysAlisPro 1.171.38.43 (Rigaku OD, 2015)'
_computing_data_collection 'CrysAlisPro 1.171.38.43 (Rigaku OD, 2015)'
_computing_data_reduction 'CrysAlisPro 1.171.38.43 (Rigaku OD, 2015)'
_computing_molecular_graphics 'Olex2 (Dolomanov et al., 2009)'
_computing_publication_material 'Olex2 (Dolomanov et al., 2009)'
_computing_structure_refinement 'ShelXL (Sheldrick, 2015)'
_computing_structure_solution 'ShelXT (Sheldrick, 2015)'
_diffrn_ambient_temperature 293(2)
_diffrn_detector 'CCD plate'
_diffrn_detector_area_resol_mean 8.0667
_diffrn_detector_type Eos
_diffrn_measured_fraction_theta_full 0.999
_diffrn_measured_fraction_theta_max 0.998
_diffrn_measurement_details
;
List of Runs (angles in degrees, time in seconds):

  # Type    Start    End  Width  t~exp~   \w     \q     \k     \f   Frames
#--------------------------------------------------------------------------
  1  \w     41.00  78.00   1.00   25.36    --   17.28 178.00-180.00   37
  2  \w    -13.00  60.00   1.00   25.36    --   17.28  77.00   0.00   73
  3  \w    -25.00  15.00   1.00   25.36    --   17.28 -99.00  90.00   40
  4  \w    -39.00  23.00   1.00   25.36    --  -19.31  57.00 -90.00   62
  5  \w    -16.00  50.00   1.00   25.36    --  -19.31  77.00 150.00   66
;
_diffrn_measurement_device 'four-circle diffractometer'
_diffrn_measurement_device_type 'Xcalibur, Eos'
_diffrn_measurement_method '\w scans'
_diffrn_orient_matrix_type 'CrysAlisPro convention (1999,Acta A55,543-557)'
_diffrn_orient_matrix_UB_11 -0.0373008000
_diffrn_orient_matrix_UB_12 0.0402861000
_diffrn_orient_matrix_UB_13 -0.0061858000
_diffrn_orient_matrix_UB_21 -0.0399534000
_diffrn_orient_matrix_UB_22 -0.0358564000
_diffrn_orient_matrix_UB_23 -0.0117629000
_diffrn_orient_matrix_UB_31 -0.0141706000
_diffrn_orient_matrix_UB_32 -0.0050081000
_diffrn_orient_matrix_UB_33 0.0341818000
_diffrn_radiation_monochromator graphite
_diffrn_radiation_probe x-ray
_diffrn_radiation_type MoK\a
_diffrn_radiation_wavelength 0.71073
_diffrn_reflns_av_R_equivalents 0.0260
_diffrn_reflns_av_unetI/netI 0.0371
_diffrn_reflns_Laue_measured_fraction_full 0.999
_diffrn_reflns_Laue_measured_fraction_max 0.998
_diffrn_reflns_limit_h_max 14
_diffrn_reflns_limit_h_min -15
_diffrn_reflns_limit_k_max 12
_diffrn_reflns_limit_k_min -16
_diffrn_reflns_limit_l_max 24
_diffrn_reflns_limit_l_min -24
_diffrn_reflns_number 16643
_diffrn_reflns_point_group_measured_fraction_full 0.999
_diffrn_reflns_point_group_measured_fraction_max 0.998
_diffrn_reflns_theta_full 26.000
_diffrn_reflns_theta_max 26.372
_diffrn_reflns_theta_min 2.963
_diffrn_source 'fine-focus sealed X-ray tube'
_diffrn_source_type 'Enhance (Mo) X-ray Source'
_exptl_absorpt_coefficient_mu 0.826
_exptl_absorpt_correction_T_max 0.912
_exptl_absorpt_correction_T_min 0.734
_exptl_absorpt_correction_type analytical
_exptl_absorpt_process_details
;
CrysAlisPro 1.171.38.43 (Rigaku Oxford Diffraction, 2015)
Analytical numeric absorption correction using a multifaceted crystal
            model based on expressions derived by R.C. Clark & J.S. Reid.
(Clark, R. C. & Reid, J. S. (1995). Acta Cryst. A51, 887-897)
Empirical absorption correction using spherical harmonics,
 implemented in SCALE3 ABSPACK scaling algorithm.
;
_exptl_crystal_colour colourless
_exptl_crystal_colour_primary colourless
_exptl_crystal_density_diffrn 1.418
_exptl_crystal_description prism
_exptl_crystal_F_000 1424
_exptl_crystal_size_max 0.545
_exptl_crystal_size_mid 0.165
_exptl_crystal_size_min 0.135
_refine_diff_density_max 0.281
_refine_diff_density_min -0.281
_refine_diff_density_rms 0.048
_refine_ls_extinction_method none
_refine_ls_goodness_of_fit_ref 1.030
_refine_ls_hydrogen_treatment constr
_refine_ls_matrix_type full
_refine_ls_number_parameters 422
_refine_ls_number_reflns 6535
_refine_ls_number_restraints 9
_refine_ls_restrained_S_all 1.031
_refine_ls_R_factor_all 0.0527
_refine_ls_R_factor_gt 0.0361
_refine_ls_shift/su_max 0.000
_refine_ls_shift/su_mean 0.000
_refine_ls_structure_factor_coef Fsqd
_refine_ls_weighting_details 'w=1/[\s^2^(Fo^2^)+(0.0349P)^2^+1.2688P] where P=(Fo^2^+2Fc^2^)/3'
_refine_ls_weighting_scheme calc
_refine_ls_wR_factor_gt 0.0805
_refine_ls_wR_factor_ref 0.0872
_reflns_Friedel_coverage 0.000
_reflns_number_gt 5152
_reflns_number_total 6535
_reflns_threshold_expression 'I > 2\s(I)'
_cod_data_source_file c7nj00887b2.cif
_cod_data_source_block CCDC_1511702
_cod_original_cell_volume 3199.0(2)
_cod_database_code 7056432
_shelx_shelxl_version_number 2016/6
_chemical_oxdiff_formula 'C31 H35 N7 O7 Zn'
_shelx_space_group_comment
;
The symmetry employed for this shelxl refinement is uniquely defined
by the following loop, which should always be used as a source of
symmetry information in preference to the above space-group names.
They are only intended as comments.
;
_reflns_odcompleteness_completeness 99.74
_reflns_odcompleteness_iscentric 1
_reflns_odcompleteness_theta 26.32
_olex2_refinement_description
;
1. Fixed Uiso
 At 1.2 times of:
  All C(H) groups, All C(H,H) groups, All N(H) groups
 At 1.5 times of:
  All C(H,H,H) groups, All O(H,H) groups
2. Rigid body (RIGU) restrains
 C26, C25, C24
 with sigma for 1-2 distances of 0.004 and sigma for 1-3 distances of 0.004
3.a Free rotating group:
 O7W(H7WA,H7WB)
3.b Secondary CH2 refined with riding coordinates:
 C17(H17A,H17B), C19(H19A,H19B), C25(H25A,H25B), C27(H27A,H27B)
3.c Aromatic/amide H refined with riding coordinates:
 N5(H5), N7(H7), C1(H1), C2(H2), C3(H3), C4(H4), C7(H7A), C8(H8), C9(H9),
 C12(H12), C13(H13), C14(H14), C15(H15)
3.d Idealised Me refined as rotating group:
 C16(H16A,H16B,H16C), C20(H20A,H20B,H20C), C24(H24A,H24B,H24C), C28(H28A,H28B,
 H28C)
;
_olex2_submission_special_instructions 'No special instructions were received'
_oxdiff_exptl_absorpt_empirical_details
;
Empirical correction (ABSPACK) includes:
- Absorption correction using spherical harmonics
- Frame scaling
;
_oxdiff_exptl_absorpt_empirical_full_max 1.255
_oxdiff_exptl_absorpt_empirical_full_min 0.857

loop_
_space_group_symop_operation_xyz
'x, y, z'
'-x+1/2, y+1/2, -z+1/2'
'-x, -y, -z'
'x-1/2, -y-1/2, z-1/2'

loop_
_atom_site_label
_atom_site_type_symbol
_atom_site_fract_x
_atom_site_fract_y
_atom_site_fract_z
_atom_site_U_iso_or_equiv
_atom_site_adp_type
_atom_site_occupancy
_atom_site_site_symmetry_order
_atom_site_calc_flag
_atom_site_refinement_flags_posn
_atom_site_refinement_flags_adp
Zn1 Zn 0.53087(2) 0.32446(2) 0.29594(2) 0.02933(8) Uani 1 1 d . .
O1 O 0.53733(13) 0.44435(13) 0.43241(8) 0.0477(4) Uani 1 1 d . .
O2 O 0.25773(14) 0.32920(14) 0.53360(9) 0.0542(5) Uani 1 1 d . .
O3 O 0.36980(13) 0.17021(12) 0.33551(8) 0.0452(4) Uani 1 1 d . .
O4 O 0.67102(11) 0.28126(13) 0.18229(8) 0.0402(4) Uani 1 1 d . .
O5 O 0.45358(16) 0.2293(2) -0.01002(10) 0.0897(8) Uani 1 1 d . .
O6 O 0.32147(12) 0.32174(13) 0.19990(8) 0.0443(4) Uani 1 1 d . .
N1 N 0.63583(15) 0.19107(14) 0.32250(10) 0.0375(4) Uani 1 1 d . .
N2 N 0.67871(13) 0.38777(13) 0.32177(8) 0.0287(4) Uani 1 1 d . .
N3 N 0.50478(14) 0.49352(14) 0.28459(9) 0.0343(4) Uani 1 1 d . .
N4 N 0.44780(14) 0.31323(13) 0.37788(9) 0.0308(4) Uani 1 1 d . .
N5 N 0.39704(14) 0.38462(14) 0.48160(9) 0.0373(5) Uani 1 1 d . .
H5 H 0.407281 0.431963 0.512228 0.045 Uiso 1 1 calc R .
N6 N 0.49545(13) 0.29270(13) 0.19529(9) 0.0292(4) Uani 1 1 d . .
N7 N 0.55794(14) 0.24636(15) 0.08879(9) 0.0388(5) Uani 1 1 d . .
H7 H 0.610897 0.224713 0.068432 0.047 Uiso 1 1 calc R .
C1 C 0.41177(19) 0.54170(19) 0.27154(13) 0.0436(6) Uani 1 1 d . .
H1 H 0.351424 0.503218 0.257718 0.052 Uiso 1 1 calc R .
C2 C 0.4012(2) 0.6456(2) 0.27763(14) 0.0506(7) Uani 1 1 d . .
H2 H 0.335165 0.676874 0.268491 0.061 Uiso 1 1 calc R .
C3 C 0.4909(2) 0.70237(19) 0.29757(14) 0.0538(7) Uani 1 1 d . .
H3 H 0.486152 0.772899 0.301944 0.065 Uiso 1 1 calc R .
C4 C 0.5876(2) 0.65396(18) 0.31102(13) 0.0449(6) Uani 1 1 d . .
H4 H 0.649082 0.691210 0.324104 0.054 Uiso 1 1 calc R .
C5 C 0.59152(17) 0.54861(16) 0.30467(11) 0.0329(5) Uani 1 1 d . .
C6 C 0.69049(16) 0.48894(17) 0.32148(11) 0.0319(5) Uani 1 1 d . .
C7 C 0.78966(19) 0.5330(2) 0.33695(13) 0.0467(6) Uani 1 1 d . .
H7A H 0.797937 0.603499 0.336335 0.056 Uiso 1 1 calc R .
C8 C 0.8757(2) 0.4700(2) 0.35325(15) 0.0583(7) Uani 1 1 d . .
H8 H 0.943257 0.497867 0.363321 0.070 Uiso 1 1 calc R .
C9 C 0.86232(19) 0.3666(2) 0.35469(14) 0.0507(7) Uani 1 1 d . .
H9 H 0.920041 0.323795 0.366695 0.061 Uiso 1 1 calc R .
C10 C 0.76234(17) 0.32654(18) 0.33814(11) 0.0338(5) Uani 1 1 d . .
C11 C 0.73810(18) 0.21575(18) 0.33880(11) 0.0356(5) Uani 1 1 d . .
C12 C 0.8146(2) 0.1417(2) 0.35497(13) 0.0530(7) Uani 1 1 d . .
H12 H 0.885357 0.159785 0.366675 0.064 Uiso 1 1 calc R .
C13 C 0.7844(3) 0.0407(2) 0.35347(14) 0.0635(8) Uani 1 1 d . .
H13 H 0.834953 -0.010200 0.363667 0.076 Uiso 1 1 calc R .
C14 C 0.6803(3) 0.0154(2) 0.33703(15) 0.0599(8) Uani 1 1 d . .
H14 H 0.658713 -0.052515 0.336200 0.072 Uiso 1 1 calc R .
C15 C 0.6083(2) 0.09217(18) 0.32176(14) 0.0499(7) Uani 1 1 d . .
H15 H 0.537180 0.075039 0.310372 0.060 Uiso 1 1 calc R .
C16 C 0.4470(4) 0.1327(3) 0.5167(2) 0.1014(13) Uani 1 1 d . .
H16A H 0.496440 0.140788 0.482766 0.152 Uiso 1 1 calc GR .
H16B H 0.460328 0.069101 0.540551 0.152 Uiso 1 1 calc GR .
H16C H 0.455517 0.187962 0.549247 0.152 Uiso 1 1 calc GR .
C17 C 0.3350(3) 0.1332(2) 0.48131(16) 0.0713(10) Uani 1 1 d . .
H17A H 0.285827 0.125939 0.516162 0.086 Uiso 1 1 calc R .
H17B H 0.325903 0.074299 0.451013 0.086 Uiso 1 1 calc R .
C18 C 0.30540(19) 0.22961(17) 0.43870(12) 0.0401(6) Uani 1 1 d . .
C19 C 0.1904(2) 0.2265(3) 0.40463(15) 0.0660(9) Uani 1 1 d . .
H19A H 0.181350 0.167063 0.374827 0.079 Uiso 1 1 calc R .
H19B H 0.142557 0.219356 0.440286 0.079 Uiso 1 1 calc R .
C20 C 0.1604(2) 0.3210(3) 0.3625(2) 0.0898(12) Uani 1 1 d . .
H20A H 0.210667 0.331437 0.329386 0.135 Uiso 1 1 calc GR .
H20B H 0.160900 0.379147 0.392633 0.135 Uiso 1 1 calc GR .
H20C H 0.090454 0.312585 0.338696 0.135 Uiso 1 1 calc GR .
C21 C 0.37743(17) 0.23637(16) 0.38031(11) 0.0331(5) Uani 1 1 d . .
C22 C 0.46496(17) 0.38264(17) 0.42990(11) 0.0331(5) Uani 1 1 d . .
C23 C 0.31621(18) 0.31884(17) 0.48817(11) 0.0373(5) Uani 1 1 d . .
C24 C 0.2998(4) 0.1049(3) 0.0974(3) 0.141(2) Uani 1 1 d . U
H24A H 0.353691 0.075918 0.071979 0.212 Uiso 1 1 calc GR .
H24B H 0.236384 0.064284 0.090369 0.212 Uiso 1 1 calc GR .
H24C H 0.324750 0.106114 0.145793 0.212 Uiso 1 1 calc GR .
C25 C 0.2763(3) 0.2102(4) 0.07303(19) 0.0968(13) Uani 1 1 d . U
H25A H 0.215877 0.235473 0.094954 0.116 Uiso 1 1 calc R .
H25B H 0.255682 0.208323 0.023562 0.116 Uiso 1 1 calc R .
C26 C 0.36854(19) 0.2852(2) 0.08749(13) 0.0491(6) Uani 1 1 d . U
C27 C 0.3365(3) 0.3912(3) 0.05671(16) 0.0889(13) Uani 1 1 d . .
H27A H 0.318631 0.384233 0.007184 0.107 Uiso 1 1 calc R .
H27B H 0.273235 0.414552 0.076360 0.107 Uiso 1 1 calc R .
C28 C 0.4229(4) 0.4710(3) 0.0700(2) 0.1209(19) Uani 1 1 d . .
H28A H 0.400218 0.533387 0.047129 0.181 Uiso 1 1 calc GR .
H28B H 0.486769 0.447182 0.052539 0.181 Uiso 1 1 calc GR .
H28C H 0.436405 0.482972 0.118877 0.181 Uiso 1 1 calc GR .
C29 C 0.4623(2) 0.2497(2) 0.05086(13) 0.0520(7) Uani 1 1 d . .
C30 C 0.57860(17) 0.27466(15) 0.15763(11) 0.0293(5) Uani 1 1 d . .
C31 C 0.39398(17) 0.29916(16) 0.16511(11) 0.0339(5) Uani 1 1 d . .
O7W O 0.12612(18) 0.44665(19) 0.1841(2) 0.1066(9) Uani 1 1 d . .
H7WA H 0.139002 0.509569 0.178133 0.160 Uiso 1 1 d G .
H7WB H 0.184325 0.414277 0.192036 0.160 Uiso 1 1 d G .

loop_
_atom_site_aniso_label
_atom_site_aniso_U_11
_atom_site_aniso_U_22
_atom_site_aniso_U_33
_atom_site_aniso_U_23
_atom_site_aniso_U_13
_atom_site_aniso_U_12
Zn1 0.02915(13) 0.03350(14) 0.02645(14) -0.00384(11) 0.00817(10) -0.00239(11)
O1 0.0515(10) 0.0563(10) 0.0392(9) -0.0194(8) 0.0224(8) -0.0304(9)
O2 0.0558(10) 0.0689(12) 0.0434(10) -0.0183(9) 0.0310(9) -0.0254(10)
O3 0.0557(10) 0.0388(9) 0.0436(10) -0.0182(8) 0.0165(8) -0.0133(8)
O4 0.0308(8) 0.0514(10) 0.0388(9) -0.0078(8) 0.0051(7) 0.0035(7)
O5 0.0669(13) 0.169(2) 0.0316(11) -0.0327(13) -0.0030(9) 0.0329(15)
O6 0.0349(8) 0.0601(11) 0.0397(9) -0.0037(8) 0.0122(7) 0.0097(8)
N1 0.0411(10) 0.0355(11) 0.0376(11) 0.0038(8) 0.0117(9) 0.0040(9)
N2 0.0299(9) 0.0334(10) 0.0236(9) -0.0027(7) 0.0064(7) -0.0007(8)
N3 0.0348(10) 0.0334(10) 0.0349(10) -0.0036(8) 0.0054(8) 0.0007(8)
N4 0.0346(9) 0.0320(10) 0.0272(9) -0.0078(8) 0.0102(8) -0.0078(8)
N5 0.0443(11) 0.0402(11) 0.0301(10) -0.0151(8) 0.0172(8) -0.0159(9)
N6 0.0307(9) 0.0317(9) 0.0260(9) -0.0041(7) 0.0071(7) 0.0033(8)
N7 0.0375(10) 0.0526(12) 0.0273(10) -0.0068(9) 0.0079(8) 0.0168(9)
C1 0.0391(13) 0.0437(14) 0.0475(15) -0.0044(12) 0.0021(11) 0.0046(11)
C2 0.0542(15) 0.0451(15) 0.0521(16) -0.0008(12) 0.0045(13) 0.0174(13)
C3 0.0739(19) 0.0309(13) 0.0566(17) -0.0009(12) 0.0061(14) 0.0066(13)
C4 0.0545(15) 0.0345(13) 0.0460(15) -0.0019(11) 0.0068(12) -0.0070(12)
C5 0.0396(12) 0.0343(12) 0.0265(11) -0.0020(9) 0.0108(9) -0.0045(10)
C6 0.0338(11) 0.0386(12) 0.0243(11) -0.0027(9) 0.0086(9) -0.0058(10)
C7 0.0433(14) 0.0476(14) 0.0494(15) -0.0015(12) 0.0053(12) -0.0132(12)
C8 0.0346(13) 0.072(2) 0.0665(19) 0.0035(16) -0.0040(13) -0.0137(14)
C9 0.0346(13) 0.0649(18) 0.0512(16) 0.0080(14) -0.0014(11) 0.0020(13)
C10 0.0339(11) 0.0455(13) 0.0223(11) 0.0001(10) 0.0038(9) 0.0045(11)
C11 0.0429(13) 0.0414(12) 0.0233(11) 0.0010(10) 0.0066(10) 0.0084(11)
C12 0.0540(16) 0.0590(17) 0.0444(15) 0.0011(13) -0.0024(12) 0.0210(14)
C13 0.088(2) 0.0518(18) 0.0496(17) 0.0034(14) 0.0028(16) 0.0340(17)
C14 0.090(2) 0.0344(14) 0.0572(18) 0.0071(13) 0.0191(16) 0.0120(16)
C15 0.0607(16) 0.0366(14) 0.0554(17) 0.0017(12) 0.0198(14) 0.0010(13)
C16 0.154(4) 0.073(2) 0.075(3) 0.019(2) 0.002(3) 0.028(3)
C17 0.128(3) 0.0394(15) 0.0517(18) 0.0023(14) 0.0337(19) -0.0211(18)
C18 0.0492(14) 0.0391(13) 0.0346(13) -0.0085(10) 0.0173(11) -0.0194(11)
C19 0.0500(16) 0.092(2) 0.0597(18) -0.0363(18) 0.0253(14) -0.0369(17)
C20 0.0489(18) 0.121(3) 0.095(3) -0.038(2) -0.0138(18) 0.018(2)
C21 0.0380(12) 0.0328(12) 0.0297(12) -0.0038(10) 0.0087(9) -0.0052(10)
C22 0.0380(12) 0.0366(12) 0.0265(11) -0.0046(9) 0.0112(9) -0.0075(10)
C23 0.0420(12) 0.0434(13) 0.0280(12) -0.0037(10) 0.0103(10) -0.0130(11)
C24 0.108(4) 0.091(3) 0.234(6) -0.064(4) 0.058(4) -0.036(3)
C25 0.0507(18) 0.158(4) 0.080(3) -0.058(3) -0.0022(17) -0.006(2)
C26 0.0371(12) 0.0757(18) 0.0340(13) -0.0068(13) 0.0014(10) 0.0165(13)
C27 0.090(2) 0.129(3) 0.0503(19) 0.029(2) 0.0189(18) 0.073(3)
C28 0.153(4) 0.081(3) 0.143(4) 0.064(3) 0.083(4) 0.058(3)
C29 0.0495(15) 0.0725(19) 0.0332(14) -0.0102(13) 0.0009(12) 0.0173(14)
C30 0.0356(11) 0.0254(10) 0.0277(11) 0.0000(9) 0.0076(9) 0.0048(9)
C31 0.0360(11) 0.0335(12) 0.0324(12) -0.0003(10) 0.0048(10) 0.0059(10)
O7W 0.0621(14) 0.0675(15) 0.192(3) 0.0262(19) 0.0216(18) 0.0118(12)

loop_
_atom_type_symbol
_atom_type_description
_atom_type_scat_dispersion_real
_atom_type_scat_dispersion_imag
_atom_type_scat_source
C C 0.0033 0.0016 'International Tables Vol C Tables 4.2.6.8 and 6.1.1.4'
H H 0.0000 0.0000 'International Tables Vol C Tables 4.2.6.8 and 6.1.1.4'
N N 0.0061 0.0033 'International Tables Vol C Tables 4.2.6.8 and 6.1.1.4'
O O 0.0106 0.0060 'International Tables Vol C Tables 4.2.6.8 and 6.1.1.4'
Zn Zn 0.2839 1.4301 'International Tables Vol C Tables 4.2.6.8 and 6.1.1.4'

loop_
_exptl_crystal_face_index_h
_exptl_crystal_face_index_k
_exptl_crystal_face_index_l
_exptl_crystal_face_perp_dist
-3 0 27 0.2695
3 0 -27 0.2695
-16 -9 0 0.0815
15 9 2 0.0585
8 -16 1 0.0705
-14 11 -2 0.0675
14 -11 1 0.0594
9 16 1 0.0649
-9 -16 0 0.0871
-10 15 0 0.0641

loop_
_geom_angle_atom_site_label_1
_geom_angle_atom_site_label_2
_geom_angle_atom_site_label_3
_geom_angle
N1 Zn1 N3 151.17(7)
N2 Zn1 N1 75.83(7)
N2 Zn1 N3 75.35(7)
N4 Zn1 N1 96.14(7)
N4 Zn1 N2 111.91(7)
N4 Zn1 N3 93.84(7)
N4 Zn1 N6 132.76(7)
N6 Zn1 N1 97.53(7)
N6 Zn1 N2 115.26(7)
N6 Zn1 N3 95.34(7)
C11 N1 Zn1 113.81(15)
C11 N1 C15 118.6(2)
C15 N1 Zn1 127.52(17)
C6 N2 Zn1 119.88(14)
C6 N2 C10 120.72(19)
C10 N2 Zn1 119.40(14)
C1 N3 Zn1 127.01(15)
C1 N3 C5 118.7(2)
C5 N3 Zn1 113.33(14)
C21 N4 Zn1 119.03(14)
C21 N4 C22 121.89(17)
C22 N4 Zn1 119.08(13)
C22 N5 H5 117.1
C23 N5 H5 117.1
C23 N5 C22 125.89(18)
C30 N6 Zn1 117.00(14)
C31 N6 Zn1 120.96(14)
C31 N6 C30 121.71(18)
C29 N7 H7 117.0
C29 N7 C30 125.93(19)
C30 N7 H7 117.0
N3 C1 H1 118.5
N3 C1 C2 122.9(2)
C2 C1 H1 118.5
C1 C2 H2 120.8
C1 C2 C3 118.4(2)
C3 C2 H2 120.8
C2 C3 H3 120.2
C2 C3 C4 119.5(2)
C4 C3 H3 120.2
C3 C4 H4 120.7
C3 C4 C5 118.7(2)
C5 C4 H4 120.7
N3 C5 C4 121.8(2)
N3 C5 C6 115.30(18)
C4 C5 C6 122.8(2)
N2 C6 C5 115.66(18)
N2 C6 C7 120.8(2)
C7 C6 C5 123.5(2)
C6 C7 H7A 120.8
C8 C7 C6 118.5(2)
C8 C7 H7A 120.8
C7 C8 H8 119.9
C9 C8 C7 120.2(2)
C9 C8 H8 119.9
C8 C9 H9 120.4
C8 C9 C10 119.1(2)
C10 C9 H9 120.4
N2 C10 C9 120.7(2)
N2 C10 C11 115.44(19)
C9 C10 C11 123.8(2)
N1 C11 C10 115.44(19)
N1 C11 C12 121.3(2)
C12 C11 C10 123.3(2)
C11 C12 H12 120.5
C13 C12 C11 118.9(3)
C13 C12 H12 120.5
C12 C13 H13 120.1
C14 C13 C12 119.9(3)
C14 C13 H13 120.1
C13 C14 H14 120.8
C13 C14 C15 118.5(3)
C15 C14 H14 120.8
N1 C15 C14 122.8(3)
N1 C15 H15 118.6
C14 C15 H15 118.6
H16A C16 H16B 109.5
H16A C16 H16C 109.5
H16B C16 H16C 109.5
C17 C16 H16A 109.5
C17 C16 H16B 109.5
C17 C16 H16C 109.5
C16 C17 H17A 108.6
C16 C17 H17B 108.6
C16 C17 C18 114.5(2)
H17A C17 H17B 107.6
C18 C17 H17A 108.6
C18 C17 H17B 108.6
C19 C18 C17 112.2(2)
C21 C18 C17 108.5(2)
C21 C18 C19 106.93(19)
C23 C18 C17 107.0(2)
C23 C18 C19 108.3(2)
C23 C18 C21 113.97(18)
C18 C19 H19A 109.1
C18 C19 H19B 109.1
H19A C19 H19B 107.8
C20 C19 C18 112.7(2)
C20 C19 H19A 109.1
C20 C19 H19B 109.1
C19 C20 H20A 109.5
C19 C20 H20B 109.5
C19 C20 H20C 109.5
H20A C20 H20B 109.5
H20A C20 H20C 109.5
H20B C20 H20C 109.5
O3 C21 N4 120.48(19)
O3 C21 C18 118.53(19)
N4 C21 C18 120.99(18)
O1 C22 N4 122.31(18)
O1 C22 N5 118.48(19)
N4 C22 N5 119.20(18)
O2 C23 N5 121.3(2)
O2 C23 C18 121.8(2)
N5 C23 C18 116.88(18)
H24A C24 H24B 109.5
H24A C24 H24C 109.5
H24B C24 H24C 109.5
C25 C24 H24A 109.5
C25 C24 H24B 109.5
C25 C24 H24C 109.5
C24 C25 H25A 108.6
C24 C25 H25B 108.6
C24 C25 C26 114.6(3)
H25A C25 H25B 107.6
C26 C25 H25A 108.6
C26 C25 H25B 108.6
C25 C26 C27 109.9(3)
C29 C26 C25 109.5(2)
C29 C26 C27 106.2(2)
C29 C26 C31 114.0(2)
C31 C26 C25 109.8(2)
C31 C26 C27 107.2(2)
C26 C27 H27A 108.9
C26 C27 H27B 108.9
H27A C27 H27B 107.7
C28 C27 C26 113.4(3)
C28 C27 H27A 108.9
C28 C27 H27B 108.9
C27 C28 H28A 109.5
C27 C28 H28B 109.5
C27 C28 H28C 109.5
H28A C28 H28B 109.5
H28A C28 H28C 109.5
H28B C28 H28C 109.5
O5 C29 N7 120.9(2)
O5 C29 C26 122.1(2)
N7 C29 C26 116.9(2)
O4 C30 N6 122.51(19)
O4 C30 N7 118.38(18)
N6 C30 N7 119.11(19)
O6 C31 N6 120.1(2)
O6 C31 C26 118.8(2)
N6 C31 C26 120.98(19)
H7WA O7W H7WB 109.5

loop_
_geom_bond_atom_site_label_1
_geom_bond_atom_site_label_2
_geom_bond_distance
Zn1 N1 2.2215(18)
Zn1 N2 2.0577(17)
Zn1 N3 2.2460(18)
Zn1 N4 2.0017(17)
Zn1 N6 2.0048(17)
O1 C22 1.217(2)
O2 C23 1.216(3)
O3 C21 1.225(2)
O4 C30 1.218(2)
O5 C29 1.207(3)
O6 C31 1.230(3)
N1 C11 1.338(3)
N1 C15 1.341(3)
N2 C6 1.333(3)
N2 C10 1.338(3)
N3 C1 1.335(3)
N3 C5 1.336(3)
N4 C21 1.347(3)
N4 C22 1.360(3)
N5 H5 0.8600
N5 C22 1.388(3)
N5 C23 1.352(3)
N6 C30 1.362(3)
N6 C31 1.356(3)
N7 H7 0.8600
N7 C29 1.349(3)
N7 C30 1.387(3)
C1 H1 0.9300
C1 C2 1.374(3)
C2 H2 0.9300
C2 C3 1.376(4)
C3 H3 0.9300
C3 C4 1.378(4)
C4 H4 0.9300
C4 C5 1.387(3)
C5 C6 1.482(3)
C6 C7 1.384(3)
C7 H7A 0.9300
C7 C8 1.376(4)
C8 H8 0.9300
C8 C9 1.365(4)
C9 H9 0.9300
C9 C10 1.375(3)
C10 C11 1.483(3)
C11 C12 1.383(3)
C12 H12 0.9300
C12 C13 1.376(4)
C13 H13 0.9300
C13 C14 1.361(4)
C14 H14 0.9300
C14 C15 1.368(4)
C15 H15 0.9300
C16 H16A 0.9600
C16 H16B 0.9600
C16 H16C 0.9600
C16 C17 1.508(5)
C17 H17A 0.9700
C17 H17B 0.9700
C17 C18 1.535(4)
C18 C19 1.534(4)
C18 C21 1.529(3)
C18 C23 1.510(3)
C19 H19A 0.9700
C19 H19B 0.9700
C19 C20 1.511(5)
C20 H20A 0.9600
C20 H20B 0.9600
C20 H20C 0.9600
C24 H24A 0.9600
C24 H24B 0.9600
C24 H24C 0.9600
C24 C25 1.478(6)
C25 H25A 0.9700
C25 H25B 0.9700
C25 C26 1.529(4)
C26 C27 1.549(4)
C26 C29 1.517(3)
C26 C31 1.521(3)
C27 H27A 0.9700
C27 H27B 0.9700
C27 C28 1.514(6)
C28 H28A 0.9600
C28 H28B 0.9600
C28 H28C 0.9600
O7W H7WA 0.8501
O7W H7WB 0.8491

loop_
_geom_hbond_atom_site_label_D
_geom_hbond_atom_site_label_H
_geom_hbond_atom_site_label_A
_geom_hbond_distance_DH
_geom_hbond_distance_HA
_geom_hbond_distance_DA
_geom_hbond_angle_DHA
_geom_hbond_site_symmetry_A
N5 H5 O1 0.86 2.03 2.865(2) 164.1 3_666
N7 H7 O2 0.86 2.16 3.011(2) 170.8 4_665
O7W H7WA O3 0.85 2.12 2.954(3) 165.9 2
O7W H7WB O6 0.85 2.11 2.950(3) 172.1 .

loop_
_geom_torsion_atom_site_label_1
_geom_torsion_atom_site_label_2
_geom_torsion_atom_site_label_3
_geom_torsion_atom_site_label_4
_geom_torsion
Zn1 N1 C11 C10 1.6(2)
Zn1 N1 C11 C12 -178.37(17)
Zn1 N1 C15 C14 177.85(19)
Zn1 N2 C6 C5 2.4(2)
Zn1 N2 C6 C7 -178.32(16)
Zn1 N2 C10 C9 179.10(17)
Zn1 N2 C10 C11 -2.5(2)
Zn1 N3 C1 C2 167.97(19)
Zn1 N3 C5 C4 -170.55(17)
Zn1 N3 C5 C6 7.7(2)
Zn1 N4 C21 O3 5.1(3)
Zn1 N4 C21 C18 -174.81(16)
Zn1 N4 C22 O1 -8.6(3)
Zn1 N4 C22 N5 170.47(16)
Zn1 N6 C30 O4 -3.0(3)
Zn1 N6 C30 N7 176.16(15)
Zn1 N6 C31 O6 -2.2(3)
Zn1 N6 C31 C26 173.99(17)
N1 C11 C12 C13 0.7(4)
N2 C6 C7 C8 -0.6(3)
N2 C10 C11 N1 0.4(3)
N2 C10 C11 C12 -179.6(2)
N3 C1 C2 C3 0.5(4)
N3 C5 C6 N2 -7.0(3)
N3 C5 C6 C7 173.8(2)
C1 N3 C5 C4 -1.2(3)
C1 N3 C5 C6 177.07(19)
C1 C2 C3 C4 -0.3(4)
C2 C3 C4 C5 -0.7(4)
C3 C4 C5 N3 1.4(4)
C3 C4 C5 C6 -176.7(2)
C4 C5 C6 N2 171.3(2)
C4 C5 C6 C7 -8.0(3)
C5 N3 C1 C2 0.2(3)
C5 C6 C7 C8 178.6(2)
C6 N2 C10 C9 -0.3(3)
C6 N2 C10 C11 178.06(18)
C6 C7 C8 C9 -0.7(4)
C7 C8 C9 C10 1.5(4)
C8 C9 C10 N2 -1.0(4)
C8 C9 C10 C11 -179.2(2)
C9 C10 C11 N1 178.8(2)
C9 C10 C11 C12 -1.3(3)
C10 N2 C6 C5 -178.15(17)
C10 N2 C6 C7 1.1(3)
C10 C11 C12 C13 -179.3(2)
C11 N1 C15 C14 0.1(4)
C11 C12 C13 C14 -0.8(4)
C12 C13 C14 C15 0.5(4)
C13 C14 C15 N1 -0.2(4)
C15 N1 C11 C10 179.7(2)
C15 N1 C11 C12 -0.3(3)
C16 C17 C18 C19 -179.3(3)
C16 C17 C18 C21 62.7(3)
C16 C17 C18 C23 -60.7(3)
C17 C18 C19 C20 -180.0(2)
C17 C18 C21 O3 64.9(3)
C17 C18 C21 N4 -115.1(2)
C17 C18 C23 O2 -66.7(3)
C17 C18 C23 N5 110.5(3)
C19 C18 C21 O3 -56.3(3)
C19 C18 C21 N4 123.6(2)
C19 C18 C23 O2 54.5(3)
C19 C18 C23 N5 -128.3(2)
C21 N4 C22 O1 170.6(2)
C21 N4 C22 N5 -10.4(3)
C21 C18 C19 C20 -61.1(3)
C21 C18 C23 O2 173.3(2)
C21 C18 C23 N5 -9.4(3)
C22 N4 C21 O3 -174.0(2)
C22 N4 C21 C18 6.0(3)
C22 N5 C23 O2 -176.7(2)
C22 N5 C23 C18 6.0(3)
C23 N5 C22 O1 -176.8(2)
C23 N5 C22 N4 4.1(4)
C23 C18 C19 C20 62.2(3)
C23 C18 C21 O3 -176.0(2)
C23 C18 C21 N4 3.9(3)
C24 C25 C26 C27 177.3(3)
C24 C25 C26 C29 61.0(4)
C24 C25 C26 C31 -65.0(4)
C25 C26 C27 C28 178.8(3)
C25 C26 C29 O5 52.1(4)
C25 C26 C29 N7 -131.0(3)
C25 C26 C31 O6 -52.3(3)
C25 C26 C31 N6 131.5(3)
C27 C26 C29 O5 -66.6(4)
C27 C26 C29 N7 110.3(3)
C27 C26 C31 O6 67.1(3)
C27 C26 C31 N6 -109.1(3)
C29 N7 C30 O4 -169.8(2)
C29 N7 C30 N6 11.1(4)
C29 C26 C27 C28 -62.8(3)
C29 C26 C31 O6 -175.6(2)
C29 C26 C31 N6 8.1(3)
C30 N6 C31 O6 -175.5(2)
C30 N6 C31 C26 0.7(3)
C30 N7 C29 O5 175.4(3)
C30 N7 C29 C26 -1.6(4)
C31 N6 C30 O4 170.6(2)
C31 N6 C30 N7 -10.3(3)
C31 C26 C27 C28 59.5(3)
C31 C26 C29 O5 175.5(3)
C31 C26 C29 N7 -7.5(4)

loop_
_exptl_oxdiff_crystal_face_indexfrac_h
_exptl_oxdiff_crystal_face_indexfrac_k
_exptl_oxdiff_crystal_face_indexfrac_l
_exptl_oxdiff_crystal_face_x
_exptl_oxdiff_crystal_face_y
_exptl_oxdiff_crystal_face_z
-3.0136 0.0027 27.0034 -0.0545 -0.1973 0.9657
3.0136 -0.0027 -27.0034 0.0545 0.1973 -0.9657
-15.9674 -8.9869 -0.0206 0.2337 0.9604 0.2706
14.9678 8.9873 2.0204 -0.2087 -0.9440 -0.1881
7.9902 -15.9863 0.9834 -0.9481 0.2424 0.0004
-13.9767 10.9927 -1.9934 0.9765 0.1877 0.0749
13.9774 -10.9928 0.9933 -0.9704 -0.1760 -0.1091
8.9771 15.9819 1.0262 0.3026 -0.9438 -0.1722
-8.9778 -15.9819 -0.0260 -0.3088 0.9321 0.2064
-9.9869 14.9878 0.0144 0.9762 -0.1386 0.0670
